data_2222990
loop_
_publ_author_name
'Santos, R. C.'
'Pinto, R. M. A.'
'Matos Beja, A.'
'Salvador, J. A. R.'
'Paix\~ao, J. A.'

_publ_section_title
;
 19\b,28-Epoxy-18\a-olean-3\b-ol
;
_journal_coeditor_code BT5024
_journal_issue 9
_journal_name_full 'Acta Crystallographica Section E'
_journal_page_first o2088
_journal_page_last o2089
_journal_paper_doi 10.1107/S1600536809030311
_journal_volume 65
_journal_year 2009
_chemical_formula_iupac 'C30 H50 O2'
_chemical_formula_moiety 'C30 H50 O2'
_chemical_formula_sum 'C30 H50 O2'
_chemical_formula_weight 442.70
_chemical_name_systematic
;
19\b,28-Epoxy-18\a-olean-3\b-ol
;
_space_group_IT_number 4
_symmetry_cell_setting monoclinic
_symmetry_space_group_name_Hall 'P 2yb'
_symmetry_space_group_name_H-M 'P 1 21 1'
_atom_sites_solution_hydrogens geom
_atom_sites_solution_primary direct
_atom_sites_solution_secondary difmap
_audit_creation_method SHELXL-97
_cell_angle_alpha 90.00
_cell_angle_beta 94.9990(10)
_cell_angle_gamma 90.00
_cell_formula_units_Z 4
_cell_length_a 13.2824(2)
_cell_length_b 12.6702(2)
_cell_length_c 15.5236(3)
_cell_measurement_reflns_used 9126
_cell_measurement_temperature 293(2)
_cell_measurement_theta_max 27.4815
_cell_measurement_theta_min 2.5169
_cell_volume 2602.54(8)
_computing_cell_refinement 'SAINT (Bruker, 2003)'
_computing_data_collection 'SMART (Bruker, 2003)'
_computing_data_reduction 'SAINT (Bruker, 2003)'
_computing_molecular_graphics 'PLATON (Spek, 2009)'
_computing_publication_material 'SHELXL97 (Sheldrick, 2008)'
_computing_structure_refinement 'SHELXL97 (Sheldrick, 2008)'
_computing_structure_solution 'SHELXS97 (Sheldrick, 2008)'
_diffrn_ambient_temperature 293(2)
_diffrn_measured_fraction_theta_full 0.998
_diffrn_measured_fraction_theta_max 0.998
_diffrn_measurement_device_type 'Bruker APEXII CCD area-detector'
_diffrn_measurement_method '\f and \w'
_diffrn_radiation_monochromator graphite
_diffrn_radiation_source 'fine-focus sealed tube'
_diffrn_radiation_type MoK\a
_diffrn_radiation_wavelength 0.71073
_diffrn_reflns_av_R_equivalents 0.0388
_diffrn_reflns_av_sigmaI/netI 0.0193
_diffrn_reflns_limit_h_max 17
_diffrn_reflns_limit_h_min -17
_diffrn_reflns_limit_k_max 16
_diffrn_reflns_limit_k_min -16
_diffrn_reflns_limit_l_max 20
_diffrn_reflns_limit_l_min -20
_diffrn_reflns_number 63144
_diffrn_reflns_theta_full 27.93
_diffrn_reflns_theta_max 27.93
_diffrn_reflns_theta_min 1.54
_exptl_absorpt_coefficient_mu 0.068
_exptl_absorpt_correction_T_max 0.998
_exptl_absorpt_correction_T_min 0.930
_exptl_absorpt_correction_type multi-scan
_exptl_absorpt_process_details '(SADABS; Sheldrick, 2000)'
_exptl_crystal_colour 'clear colourless'
_exptl_crystal_density_diffrn 1.130
_exptl_crystal_density_method 'not measured'
_exptl_crystal_description block
_exptl_crystal_F_000 984
_exptl_crystal_size_max 0.40
_exptl_crystal_size_mid 0.25
_exptl_crystal_size_min 0.18
_refine_diff_density_max 0.278
_refine_diff_density_min -0.193
_refine_ls_extinction_method none
_refine_ls_goodness_of_fit_ref 1.020
_refine_ls_hydrogen_treatment constr
_refine_ls_matrix_type full
_refine_ls_number_parameters 593
_refine_ls_number_reflns 6510
_refine_ls_number_restraints 1
_refine_ls_restrained_S_all 1.020
_refine_ls_R_factor_all 0.0606
_refine_ls_R_factor_gt 0.0480
_refine_ls_shift/su_max 0.001
_refine_ls_shift/su_mean 0.000
_refine_ls_structure_factor_coef Fsqd
_refine_ls_weighting_details 'calc w=1/[\s^2^(Fo^2^)+(0.0834P)^2^+0.4115P] where P=(Fo^2^+2Fc^2^)/3'
_refine_ls_weighting_scheme calc
_refine_ls_wR_factor_gt 0.1285
_refine_ls_wR_factor_ref 0.1397
_reflns_number_gt 5427
_reflns_number_total 6510
_reflns_threshold_expression I>2\s(I)
_cod_data_source_file bt5024.cif
_cod_data_source_block I
_cod_original_sg_symbol_H-M 'P 21'
_cod_database_code 2222990
_cod_database_fobs_code 2222990

loop_
_symmetry_equiv_pos_as_xyz
'x, y, z'
'-x, y+1/2, -z'

loop_
_atom_site_type_symbol
_atom_site_label
_atom_site_fract_x
_atom_site_fract_y
_atom_site_fract_z
_atom_site_U_iso_or_equiv
_atom_site_adp_type
_atom_site_calc_flag
_atom_site_refinement_flags
_atom_site_occupancy
_atom_site_disorder_assembly
_atom_site_disorder_group
C C1A 1.21538(19) 1.06069(19) 0.31109(18) 0.0404(5) Uani d . 1 . .
H H1A1 1.1745 1.1233 0.2993 0.049 Uiso calc R 1 . .
H H1A2 1.2266 1.0531 0.3734 0.049 Uiso calc R 1 . .
C C2A 1.3177(2) 1.0762(2) 0.27390(19) 0.0436(6) Uani d . 1 . .
H H2A1 1.3071 1.0887 0.2121 0.052 Uiso calc R 1 . .
H H2A2 1.3515 1.1374 0.3004 0.052 Uiso calc R 1 . .
C C3A 1.38282(17) 0.9802(2) 0.29068(16) 0.0380(5) Uani d . 1 . .
H H3A 1.3919 0.9699 0.3534 0.046 Uiso calc R 1 . .
C C4A 1.33528(17) 0.8782(2) 0.25066(16) 0.0362(5) Uani d . 1 . .
C C23A 1.3342(2) 0.8791(3) 0.15174(18) 0.0536(7) Uani d . 1 . .
H H23A 1.4024 0.8802 0.1357 0.080 Uiso calc R 1 . .
H H23B 1.2991 0.9407 0.1291 0.080 Uiso calc R 1 . .
H H23C 1.3006 0.8170 0.1285 0.080 Uiso calc R 1 . .
C C24A 1.40181(19) 0.7852(2) 0.2846(2) 0.0509(7) Uani d . 1 . .
H H24A 1.3767 0.7210 0.2578 0.076 Uiso calc R 1 . .
H H24B 1.4002 0.7798 0.3462 0.076 Uiso calc R 1 . .
H H24C 1.4701 0.7967 0.2710 0.076 Uiso calc R 1 . .
C C5A 1.22947(16) 0.86733(18) 0.28626(14) 0.0309(4) Uani d . 1 . .
H H5A 1.2447 0.8626 0.3491 0.037 Uiso calc R 1 . .
C C6A 1.17428(18) 0.7645(2) 0.26226(18) 0.0408(6) Uani d . 1 . .
H H6A1 1.1449 0.7681 0.2029 0.049 Uiso calc R 1 . .
H H6A2 1.2218 0.7062 0.2669 0.049 Uiso calc R 1 . .
C C7A 1.09128(18) 0.74588(19) 0.32233(19) 0.0410(5) Uani d . 1 . .
H H7A1 1.1221 0.7385 0.3810 0.049 Uiso calc R 1 . .
H H7A2 1.0575 0.6799 0.3065 0.049 Uiso calc R 1 . .
C C8A 1.01189(16) 0.83426(18) 0.32031(15) 0.0331(5) Uani d . 1 . .
C C26A 0.94773(19) 0.8264(3) 0.23252(17) 0.0479(6) Uani d . 1 . .
H H26A 0.9915 0.8266 0.1865 0.072 Uiso calc R 1 . .
H H26B 0.9025 0.8855 0.2260 0.072 Uiso calc R 1 . .
H H26C 0.9093 0.7621 0.2306 0.072 Uiso calc R 1 . .
C C9A 1.06731(16) 0.94255(17) 0.33170(15) 0.0321(4) Uani d . 1 . .
H H9A 1.0997 0.9408 0.3909 0.038 Uiso calc R 1 . .
C C10A 1.15646(17) 0.96339(19) 0.27366(15) 0.0331(5) Uani d . 1 . .
C C25A 1.1193(2) 0.9870(3) 0.17901(18) 0.0508(7) Uani d . 1 . .
H H25A 1.0552 1.0224 0.1769 0.076 Uiso calc R 1 . .
H H25B 1.1120 0.9221 0.1472 0.076 Uiso calc R 1 . .
H H25C 1.1675 1.0314 0.1538 0.076 Uiso calc R 1 . .
C C11A 0.99067(19) 1.0334(2) 0.3321(2) 0.0445(6) Uani d . 1 . .
H H11A 1.0268 1.0994 0.3423 0.053 Uiso calc R 1 . .
H H11B 0.9530 1.0377 0.2758 0.053 Uiso calc R 1 . .
C C12A 0.91727(19) 1.0190(2) 0.4008(2) 0.0430(6) Uani d . 1 . .
H H12A 0.8670 1.0747 0.3949 0.052 Uiso calc R 1 . .
H H12B 0.9537 1.0257 0.4574 0.052 Uiso calc R 1 . .
C C13A 0.86364(16) 0.91191(19) 0.39464(15) 0.0333(5) Uani d . 1 . .
H H13A 0.8248 0.9089 0.3380 0.040 Uiso calc R 1 . .
C C14A 0.94152(16) 0.81979(18) 0.39779(15) 0.0330(4) Uani d . 1 . .
C C27A 1.00401(19) 0.8173(2) 0.48636(16) 0.0434(6) Uani d . 1 . .
H H27A 0.9595 0.8234 0.5316 0.065 Uiso calc R 1 . .
H H27B 1.0509 0.8751 0.4900 0.065 Uiso calc R 1 . .
H H27C 1.0404 0.7519 0.4925 0.065 Uiso calc R 1 . .
C C15A 0.88247(19) 0.7147(2) 0.38937(19) 0.0433(6) Uani d . 1 . .
H H15A 0.8452 0.7119 0.3328 0.052 Uiso calc R 1 . .
H H15B 0.9303 0.6567 0.3929 0.052 Uiso calc R 1 . .
C C16A 0.8090(2) 0.6995(2) 0.4580(2) 0.0475(6) Uani d . 1 . .
H H16A 0.8473 0.6887 0.5134 0.057 Uiso calc R 1 . .
H H16B 0.7698 0.6361 0.4447 0.057 Uiso calc R 1 . .
C C17A 0.73689(17) 0.7918(2) 0.46578(16) 0.0391(5) Uani d . 1 . .
C C18A 0.78804(17) 0.90099(19) 0.46337(15) 0.0348(5) Uani d . 1 . .
H H18A 0.8214 0.9178 0.5205 0.042 Uiso calc R 1 . .
C C19A 0.69298(17) 0.9692(2) 0.44596(16) 0.0390(5) Uani d . 1 . .
H H19A 0.7106 1.0387 0.4240 0.047 Uiso calc R 1 . .
C C20A 0.63477(19) 0.9810(3) 0.52715(17) 0.0464(6) Uani d . 1 . .
C C29A 0.5409(2) 1.0501(3) 0.5060(2) 0.0584(8) Uani d . 1 . .
H H29A 0.5615 1.1191 0.4889 0.088 Uiso calc R 1 . .
H H29B 0.5039 1.0558 0.5562 0.088 Uiso calc R 1 . .
H H29C 0.4988 1.0185 0.4596 0.088 Uiso calc R 1 . .
C C30A 0.7016(3) 1.0367(3) 0.5986(2) 0.0630(9) Uani d . 1 . .
H H30A 0.7523 0.9885 0.6228 0.095 Uiso calc R 1 . .
H H30B 0.6608 1.0599 0.6430 0.095 Uiso calc R 1 . .
H H30C 0.7338 1.0965 0.5747 0.095 Uiso calc R 1 . .
C C21A 0.6028(2) 0.8707(3) 0.5547(2) 0.0594(8) Uani d . 1 . .
H H21A 0.5843 0.8743 0.6137 0.071 Uiso calc R 1 . .
H H21B 0.5430 0.8498 0.5183 0.071 Uiso calc R 1 . .
C C22A 0.6834(2) 0.7858(3) 0.54953(19) 0.0522(7) Uani d . 1 . .
H H22A 0.6522 0.7170 0.5533 0.063 Uiso calc R 1 . .
H H22B 0.7332 0.7932 0.5987 0.063 Uiso calc R 1 . .
C C28A 0.65841(19) 0.8003(2) 0.38829(19) 0.0474(6) Uani d . 1 . .
H H28A 0.6862 0.7752 0.3363 0.057 Uiso calc R 1 . .
H H28B 0.5992 0.7585 0.3977 0.057 Uiso calc R 1 . .
O O3A 1.48053(13) 1.00257(17) 0.26184(14) 0.0501(5) Uani d . 1 . .
H H3A1 1.5240 0.9707 0.2923 0.075 Uiso calc R 1 . .
O O19A 0.63221(13) 0.91049(17) 0.38001(12) 0.0462(4) Uani d . 1 . .
C C1B -0.2473(3) 0.2089(3) 0.1513(3) 0.0712(11) Uani d . 1 . .
H H1B1 -0.2525 0.1906 0.0904 0.085 Uiso calc R 1 . .
H H1B2 -0.2003 0.1599 0.1813 0.085 Uiso calc R 1 . .
C C2B -0.3505(3) 0.1957(3) 0.1856(3) 0.0715(10) Uani d . 1 . .
H H2B1 -0.3991 0.2409 0.1532 0.086 Uiso calc R 1 . .
H H2B2 -0.3729 0.1232 0.1776 0.086 Uiso calc R 1 . .
C C3B -0.3458(2) 0.2240(3) 0.2808(2) 0.0570(8) Uani d . 1 . .
H H3B -0.2984 0.1756 0.3125 0.068 Uiso calc R 1 . .
C C4B -0.3095(2) 0.3373(2) 0.29996(19) 0.0486(6) Uani d . 1 . .
C C23B -0.3896(2) 0.4190(3) 0.2711(3) 0.0698(9) Uani d . 1 . .
H H23D -0.4115 0.4082 0.2111 0.105 Uiso calc R 1 . .
H H23E -0.3616 0.4885 0.2788 0.105 Uiso calc R 1 . .
H H23F -0.4462 0.4117 0.3050 0.105 Uiso calc R 1 . .
C C24B -0.2904(3) 0.3460(4) 0.3991(2) 0.0769(11) Uani d . 1 . .
H H24D -0.2740 0.4177 0.4147 0.115 Uiso calc R 1 . .
H H24E -0.2352 0.3008 0.4190 0.115 Uiso calc R 1 . .
H H24F -0.3501 0.3250 0.4253 0.115 Uiso calc R 1 . .
C C5B -0.20754(18) 0.3516(2) 0.25790(17) 0.0408(5) Uani d . 1 . .
H H5B -0.1617 0.3012 0.2890 0.049 Uiso calc R 1 . .
C C6B -0.1576(2) 0.4583(3) 0.2765(2) 0.0610(8) Uani d . 1 . .
H H6B1 -0.1625 0.4771 0.3365 0.073 Uiso calc R 1 . .
H H6B2 -0.1924 0.5119 0.2406 0.073 Uiso calc R 1 . .
C C7B -0.0463(2) 0.4541(3) 0.2579(2) 0.0583(8) Uani d . 1 . .
H H7B1 -0.0113 0.4045 0.2976 0.070 Uiso calc R 1 . .
H H7B2 -0.0165 0.5231 0.2693 0.070 Uiso calc R 1 . .
C C8B -0.02884(19) 0.4216(2) 0.16479(19) 0.0418(5) Uani d . 1 . .
C C26B -0.0611(3) 0.5157(3) 0.1055(3) 0.0720(11) Uani d . 1 . .
H H26D -0.0521 0.4977 0.0466 0.108 Uiso calc R 1 . .
H H26E -0.0203 0.5761 0.1223 0.108 Uiso calc R 1 . .
H H26F -0.1309 0.5318 0.1108 0.108 Uiso calc R 1 . .
C C9B -0.09107(18) 0.3195(2) 0.14203(15) 0.0388(5) Uani d . 1 . .
H H9B -0.0595 0.2651 0.1803 0.047 Uiso calc R 1 . .
C C10B -0.20469(19) 0.3209(2) 0.16231(17) 0.0444(6) Uani d . 1 . .
C C25B -0.2713(2) 0.3952(4) 0.0998(2) 0.0739(11) Uani d . 1 . .
H H25D -0.2462 0.3944 0.0436 0.111 Uiso calc R 1 . .
H H25E -0.2685 0.4659 0.1222 0.111 Uiso calc R 1 . .
H H25F -0.3400 0.3708 0.0953 0.111 Uiso calc R 1 . .
C C11B -0.0740(2) 0.2824(3) 0.05069(18) 0.0598(9) Uani d . 1 . .
H H11C -0.1128 0.2186 0.0376 0.072 Uiso calc R 1 . .
H H11D -0.0979 0.3361 0.0093 0.072 Uiso calc R 1 . .
C C12B 0.0367(2) 0.2607(3) 0.0419(2) 0.0569(8) Uani d . 1 . .
H H12C 0.0450 0.2402 -0.0172 0.068 Uiso calc R 1 . .
H H12D 0.0583 0.2018 0.0790 0.068 Uiso calc R 1 . .
C C13B 0.10390(18) 0.3549(2) 0.06550(15) 0.0394(5) Uani d . 1 . .
H H13B 0.0829 0.4111 0.0244 0.047 Uiso calc R 1 . .
C C14B 0.08792(18) 0.39761(19) 0.15696(16) 0.0372(5) Uani d . 1 . .
C C27B 0.1273(2) 0.3165(3) 0.22556(17) 0.0516(7) Uani d . 1 . .
H H27D 0.1914 0.2897 0.2115 0.077 Uiso calc R 1 . .
H H27E 0.0799 0.2593 0.2267 0.077 Uiso calc R 1 . .
H H27F 0.1350 0.3497 0.2813 0.077 Uiso calc R 1 . .
C C15B 0.1532(2) 0.4977(2) 0.1723(2) 0.0571(8) Uani d . 1 . .
H H15C 0.1288 0.5515 0.1312 0.069 Uiso calc R 1 . .
H H15D 0.1453 0.5244 0.2299 0.069 Uiso calc R 1 . .
C C16B 0.2653(2) 0.4786(3) 0.1634(2) 0.0636(9) Uani d . 1 . .
H H16C 0.2925 0.4347 0.2111 0.076 Uiso calc R 1 . .
H H16D 0.3005 0.5457 0.1678 0.076 Uiso calc R 1 . .
C C17B 0.2866(2) 0.4255(2) 0.07837(19) 0.0492(6) Uani d . 1 . .
C C18B 0.21616(19) 0.3323(2) 0.05480(15) 0.0396(5) Uani d . 1 . .
H H18B 0.2384 0.2703 0.0891 0.048 Uiso calc R 1 . .
C C19B 0.2399(2) 0.3173(3) -0.03868(18) 0.0620(9) Uani d . 1 . .
H H19B 0.1868 0.2753 -0.0703 0.074 Uiso calc R 1 . .
C C20B 0.3440(3) 0.2659(4) -0.0460(2) 0.0688(10) Uani d . 1 . .
C C29B 0.3596(4) 0.2538(6) -0.1423(3) 0.115(2) Uani d . 1 . .
H H29D 0.3569 0.3220 -0.1694 0.173 Uiso calc R 1 . .
H H29E 0.3073 0.2097 -0.1695 0.173 Uiso calc R 1 . .
H H29F 0.4242 0.2221 -0.1482 0.173 Uiso calc R 1 . .
C C30B 0.3482(4) 0.1572(4) -0.0041(4) 0.0938(14) Uani d . 1 . .
H H30D 0.3997 0.1158 -0.0277 0.141 Uiso calc R 1 . .
H H30E 0.2840 0.1228 -0.0155 0.141 Uiso calc R 1 . .
H H30F 0.3635 0.1644 0.0572 0.141 Uiso calc R 1 . .
C C21B 0.4246(2) 0.3413(4) -0.0031(2) 0.0659(9) Uani d . 1 . .
H H21C 0.4882 0.3036 0.0068 0.079 Uiso calc R 1 . .
H H21D 0.4347 0.3992 -0.0423 0.079 Uiso calc R 1 . .
C C22B 0.3958(2) 0.3857(3) 0.0823(2) 0.0608(8) Uani d . 1 . .
H H22C 0.4411 0.4435 0.0995 0.073 Uiso calc R 1 . .
H H22D 0.4051 0.3313 0.1262 0.073 Uiso calc R 1 . .
C C28B 0.2655(3) 0.4934(3) -0.0014(3) 0.0750(11) Uani d . 1 . .
H H28C 0.2104 0.5418 0.0062 0.090 Uiso calc R 1 . .
H H28D 0.3250 0.5341 -0.0122 0.090 Uiso calc R 1 . .
O O3B -0.4427(2) 0.2113(2) 0.3131(2) 0.0794(8) Uani d . 1 . .
H H3B1 -0.4599 0.1493 0.3090 0.119 Uiso calc R 1 . .
O O19B 0.2390(2) 0.4238(3) -0.07185(16) 0.0825(9) Uani d . 1 . .

loop_
_atom_site_aniso_label
_atom_site_aniso_U_11
_atom_site_aniso_U_22
_atom_site_aniso_U_33
_atom_site_aniso_U_12
_atom_site_aniso_U_13
_atom_site_aniso_U_23
C1A 0.0370(12) 0.0286(11) 0.0573(15) -0.0037(9) 0.0131(11) 0.0015(10)
C2A 0.0405(13) 0.0349(12) 0.0575(15) -0.0081(10) 0.0151(11) 0.0023(11)
C3A 0.0307(11) 0.0408(13) 0.0431(12) -0.0083(10) 0.0061(9) 0.0012(10)
C4A 0.0303(10) 0.0366(12) 0.0424(12) -0.0021(9) 0.0068(9) -0.0029(10)
C23A 0.0501(15) 0.0683(19) 0.0447(14) -0.0031(14) 0.0178(12) -0.0087(13)
C24A 0.0324(12) 0.0425(14) 0.079(2) 0.0015(11) 0.0106(12) 0.0039(13)
C5A 0.0277(10) 0.0303(11) 0.0350(11) -0.0034(9) 0.0039(8) -0.0024(9)
C6A 0.0332(11) 0.0328(12) 0.0571(15) -0.0037(9) 0.0087(10) -0.0124(11)
C7A 0.0317(11) 0.0273(11) 0.0655(16) -0.0036(9) 0.0124(11) -0.0051(11)
C8A 0.0259(10) 0.0328(11) 0.0406(11) -0.0017(8) 0.0022(8) -0.0032(9)
C26A 0.0348(12) 0.0666(18) 0.0418(13) -0.0087(12) 0.0005(9) -0.0081(12)
C9A 0.0286(10) 0.0286(11) 0.0392(11) -0.0003(8) 0.0041(8) 0.0003(9)
C10A 0.0316(10) 0.0313(11) 0.0368(11) 0.0005(9) 0.0043(8) 0.0042(9)
C25A 0.0412(13) 0.0647(19) 0.0463(14) 0.0044(13) 0.0030(11) 0.0171(13)
C11A 0.0365(12) 0.0308(12) 0.0681(17) 0.0038(10) 0.0145(12) 0.0092(12)
C12A 0.0349(12) 0.0298(12) 0.0662(17) -0.0004(10) 0.0155(11) -0.0025(11)
C13A 0.0276(10) 0.0326(11) 0.0399(12) -0.0002(9) 0.0044(8) 0.0012(9)
C14A 0.0276(10) 0.0288(10) 0.0426(12) -0.0007(8) 0.0038(8) 0.0003(9)
C27A 0.0361(11) 0.0497(15) 0.0440(13) 0.0024(11) 0.0018(9) 0.0052(12)
C15A 0.0370(12) 0.0317(12) 0.0622(16) -0.0041(10) 0.0096(11) -0.0029(11)
C16A 0.0417(13) 0.0362(13) 0.0656(17) -0.0055(11) 0.0098(12) 0.0070(12)
C17A 0.0315(11) 0.0414(13) 0.0448(13) -0.0054(10) 0.0059(9) 0.0024(10)
C18A 0.0293(10) 0.0360(12) 0.0392(12) -0.0017(9) 0.0039(9) -0.0002(9)
C19A 0.0319(11) 0.0438(13) 0.0414(12) 0.0010(10) 0.0043(9) 0.0001(11)
C20A 0.0374(12) 0.0576(17) 0.0452(14) 0.0042(12) 0.0104(10) -0.0046(12)
C29A 0.0428(14) 0.074(2) 0.0596(18) 0.0124(15) 0.0118(13) -0.0085(16)
C30A 0.0633(19) 0.079(2) 0.0469(16) 0.0099(17) 0.0034(14) -0.0166(15)
C21A 0.0505(15) 0.069(2) 0.0625(18) -0.0006(15) 0.0262(13) 0.0029(16)
C22A 0.0479(14) 0.0561(17) 0.0547(16) -0.0056(13) 0.0173(12) 0.0106(13)
C28A 0.0357(12) 0.0511(15) 0.0546(15) -0.0044(11) -0.0004(10) -0.0086(12)
O3A 0.0318(8) 0.0523(11) 0.0673(12) -0.0081(8) 0.0104(8) 0.0076(10)
O19A 0.0380(9) 0.0549(11) 0.0442(10) 0.0065(8) -0.0049(7) -0.0054(8)
C1B 0.064(2) 0.067(2) 0.086(2) -0.0353(18) 0.0331(18) -0.0368(19)
C2B 0.0626(19) 0.066(2) 0.089(3) -0.0335(17) 0.0255(18) -0.0284(19)
C3B 0.0506(16) 0.0530(17) 0.0701(19) -0.0124(14) 0.0211(14) -0.0017(15)
C4B 0.0413(13) 0.0477(15) 0.0575(15) -0.0065(12) 0.0084(11) -0.0075(13)
C23B 0.0454(16) 0.063(2) 0.104(3) 0.0024(15) 0.0206(17) 0.000(2)
C24B 0.0607(19) 0.112(3) 0.0605(19) -0.023(2) 0.0180(15) -0.017(2)
C5B 0.0352(11) 0.0368(12) 0.0504(14) -0.0047(10) 0.0035(10) -0.0068(11)
C6B 0.0501(16) 0.0507(17) 0.085(2) -0.0141(14) 0.0227(15) -0.0233(16)
C7B 0.0470(15) 0.0514(16) 0.079(2) -0.0181(13) 0.0180(14) -0.0327(15)
C8B 0.0379(12) 0.0282(11) 0.0590(15) -0.0054(9) 0.0026(10) 0.0031(11)
C26B 0.0490(16) 0.0510(18) 0.117(3) 0.0050(14) 0.0129(18) 0.037(2)
C9B 0.0401(12) 0.0371(12) 0.0388(12) -0.0108(10) 0.0009(9) -0.0040(10)
C10B 0.0393(12) 0.0494(15) 0.0443(13) -0.0125(11) 0.0024(10) -0.0038(12)
C25B 0.0444(16) 0.111(3) 0.065(2) -0.0022(18) -0.0034(14) 0.022(2)
C11B 0.0533(16) 0.083(2) 0.0436(14) -0.0297(16) 0.0066(12) -0.0196(15)
C12B 0.0573(16) 0.0645(19) 0.0505(15) -0.0237(15) 0.0146(13) -0.0230(14)
C13B 0.0390(12) 0.0444(13) 0.0340(11) -0.0114(10) -0.0013(9) 0.0048(10)
C14B 0.0364(11) 0.0314(11) 0.0430(12) -0.0055(9) -0.0002(9) -0.0040(9)
C27B 0.0461(14) 0.0678(19) 0.0398(13) 0.0066(14) -0.0015(10) 0.0051(13)
C15B 0.0489(15) 0.0438(15) 0.080(2) -0.0155(12) 0.0113(14) -0.0201(15)
C16B 0.0478(15) 0.062(2) 0.082(2) -0.0183(15) 0.0073(14) -0.0259(17)
C17B 0.0407(13) 0.0497(16) 0.0568(16) -0.0121(12) 0.0028(11) -0.0006(13)
C18B 0.0423(12) 0.0441(14) 0.0320(11) -0.0060(11) 0.0003(9) 0.0004(10)
C19B 0.0491(15) 0.099(3) 0.0386(14) -0.0242(17) 0.0072(11) -0.0054(16)
C20B 0.0576(18) 0.098(3) 0.0538(17) -0.0161(19) 0.0226(14) -0.0196(18)
C29B 0.083(3) 0.201(7) 0.067(2) -0.040(4) 0.036(2) -0.049(3)
C30B 0.090(3) 0.079(3) 0.120(4) 0.003(2) 0.045(3) -0.023(3)
C21B 0.0448(15) 0.095(3) 0.0585(18) -0.0074(17) 0.0080(13) 0.0002(18)
C22B 0.0371(13) 0.080(2) 0.0638(18) -0.0079(15) -0.0007(12) -0.0097(17)
C28B 0.0590(19) 0.069(2) 0.098(3) -0.0090(17) 0.0142(19) 0.035(2)
O3B 0.0670(14) 0.0738(16) 0.1036(19) -0.0283(13) 0.0428(14) -0.0159(15)
O19B 0.0687(15) 0.127(3) 0.0513(13) -0.0092(16) 0.0022(11) 0.0403(15)

loop_
_atom_type_symbol
_atom_type_description
_atom_type_scat_dispersion_real
_atom_type_scat_dispersion_imag
_atom_type_scat_source
C C 0.0033 0.0016 'International Tables Vol C Tables 4.2.6.8 and 6.1.1.4'
H H 0.0000 0.0000 'International Tables Vol C Tables 4.2.6.8 and 6.1.1.4'
O O 0.0106 0.0060 'International Tables Vol C Tables 4.2.6.8 and 6.1.1.4'

loop_
_geom_angle_atom_site_label_1
_geom_angle_atom_site_label_2
_geom_angle_atom_site_label_3
_geom_angle_site_symmetry_1
_geom_angle_site_symmetry_3
_geom_angle
_geom_angle_publ_flag
C2A C1A C10A . . 113.4(2) ?
C2A C1A H1A1 . . 108.9 ?
C10A C1A H1A1 . . 108.9 ?
C2A C1A H1A2 . . 108.9 ?
C10A C1A H1A2 . . 108.9 ?
H1A1 C1A H1A2 . . 107.7 ?
C3A C2A C1A . . 110.3(2) ?
C3A C2A H2A1 . . 109.6 ?
C1A C2A H2A1 . . 109.6 ?
C3A C2A H2A2 . . 109.6 ?
C1A C2A H2A2 . . 109.6 ?
H2A1 C2A H2A2 . . 108.1 ?
O3A C3A C2A . . 107.9(2) ?
O3A C3A C4A . . 112.9(2) ?
C2A C3A C4A . . 113.49(19) ?
O3A C3A H3A . . 107.4 ?
C2A C3A H3A . . 107.4 ?
C4A C3A H3A . . 107.4 ?
C23A C4A C24A . . 107.7(2) ?
C23A C4A C3A . . 111.4(2) ?
C24A C4A C3A . . 107.50(19) ?
C23A C4A C5A . . 115.2(2) ?
C24A C4A C5A . . 108.6(2) ?
C3A C4A C5A . . 106.31(18) ?
C4A C23A H23A . . 109.5 ?
C4A C23A H23B . . 109.5 ?
H23A C23A H23B . . 109.5 ?
C4A C23A H23C . . 109.5 ?
H23A C23A H23C . . 109.5 ?
H23B C23A H23C . . 109.5 ?
C4A C24A H24A . . 109.5 ?
C4A C24A H24B . . 109.5 ?
H24A C24A H24B . . 109.5 ?
C4A C24A H24C . . 109.5 ?
H24A C24A H24C . . 109.5 ?
H24B C24A H24C . . 109.5 ?
C6A C5A C10A . . 110.85(17) ?
C6A C5A C4A . . 114.69(19) ?
C10A C5A C4A . . 117.16(19) ?
C6A C5A H5A . . 104.1 ?
C10A C5A H5A . . 104.1 ?
C4A C5A H5A . . 104.1 ?
C7A C6A C5A . . 109.95(19) ?
C7A C6A H6A1 . . 109.7 ?
C5A C6A H6A1 . . 109.7 ?
C7A C6A H6A2 . . 109.7 ?
C5A C6A H6A2 . . 109.7 ?
H6A1 C6A H6A2 . . 108.2 ?
C6A C7A C8A . . 114.0(2) ?
C6A C7A H7A1 . . 108.8 ?
C8A C7A H7A1 . . 108.8 ?
C6A C7A H7A2 . . 108.8 ?
C8A C7A H7A2 . . 108.8 ?
H7A1 C7A H7A2 . . 107.7 ?
C7A C8A C26A . . 107.2(2) ?
C7A C8A C9A . . 108.81(17) ?
C26A C8A C9A . . 112.0(2) ?
C7A C8A C14A . . 110.28(19) ?
C26A C8A C14A . . 110.04(18) ?
C9A C8A C14A . . 108.49(17) ?
C8A C26A H26A . . 109.5 ?
C8A C26A H26B . . 109.5 ?
H26A C26A H26B . . 109.5 ?
C8A C26A H26C . . 109.5 ?
H26A C26A H26C . . 109.5 ?
H26B C26A H26C . . 109.5 ?
C11A C9A C8A . . 110.67(18) ?
C11A C9A C10A . . 114.15(19) ?
C8A C9A C10A . . 117.04(19) ?
C11A C9A H9A . . 104.5 ?
C8A C9A H9A . . 104.5 ?
C10A C9A H9A . . 104.5 ?
C25A C10A C1A . . 108.3(2) ?
C25A C10A C5A . . 114.6(2) ?
C1A C10A C5A . . 106.66(17) ?
C25A C10A C9A . . 112.66(19) ?
C1A C10A C9A . . 107.49(19) ?
C5A C10A C9A . . 106.78(18) ?
C10A C25A H25A . . 109.5 ?
C10A C25A H25B . . 109.5 ?
H25A C25A H25B . . 109.5 ?
C10A C25A H25C . . 109.5 ?
H25A C25A H25C . . 109.5 ?
H25B C25A H25C . . 109.5 ?
C12A C11A C9A . . 112.3(2) ?
C12A C11A H11A . . 109.1 ?
C9A C11A H11A . . 109.1 ?
C12A C11A H11B . . 109.1 ?
C9A C11A H11B . . 109.1 ?
H11A C11A H11B . . 107.9 ?
C11A C12A C13A . . 112.7(2) ?
C11A C12A H12A . . 109.0 ?
C13A C12A H12A . . 109.0 ?
C11A C12A H12B . . 109.0 ?
C13A C12A H12B . . 109.0 ?
H12A C12A H12B . . 107.8 ?
C12A C13A C18A . . 111.5(2) ?
C12A C13A C14A . . 110.98(17) ?
C18A C13A C14A . . 112.58(19) ?
C12A C13A H13A . . 107.2 ?
C18A C13A H13A . . 107.2 ?
C14A C13A H13A . . 107.2 ?
C27A C14A C15A . . 106.7(2) ?
C27A C14A C13A . . 110.32(19) ?
C15A C14A C13A . . 108.20(17) ?
C27A C14A C8A . . 111.64(18) ?
C15A C14A C8A . . 111.18(19) ?
C13A C14A C8A . . 108.73(18) ?
C14A C27A H27A . . 109.5 ?
C14A C27A H27B . . 109.5 ?
H27A C27A H27B . . 109.5 ?
C14A C27A H27C . . 109.5 ?
H27A C27A H27C . . 109.5 ?
H27B C27A H27C . . 109.5 ?
C16A C15A C14A . . 113.7(2) ?
C16A C15A H15A . . 108.8 ?
C14A C15A H15A . . 108.8 ?
C16A C15A H15B . . 108.8 ?
C14A C15A H15B . . 108.8 ?
H15A C15A H15B . . 107.7 ?
C15A C16A C17A . . 113.9(2) ?
C15A C16A H16A . . 108.8 ?
C17A C16A H16A . . 108.8 ?
C15A C16A H16B . . 108.8 ?
C17A C16A H16B . . 108.8 ?
H16A C16A H16B . . 107.7 ?
C16A C17A C28A . . 112.5(2) ?
C16A C17A C22A . . 111.7(2) ?
C28A C17A C22A . . 109.6(2) ?
C16A C17A C18A . . 113.90(18) ?
C28A C17A C18A . . 100.9(2) ?
C22A C17A C18A . . 107.5(2) ?
C13A C18A C19A . . 113.9(2) ?
C13A C18A C17A . . 114.4(2) ?
C19A C18A C17A . . 98.75(18) ?
C13A C18A H18A . . 109.8 ?
C19A C18A H18A . . 109.8 ?
C17A C18A H18A . . 109.8 ?
O19A C19A C18A . . 103.5(2) ?
O19A C19A C20A . . 109.8(2) ?
C18A C19A C20A . . 112.0(2) ?
O19A C19A H19A . . 110.5 ?
C18A C19A H19A . . 110.5 ?
C20A C19A H19A . . 110.5 ?
C30A C20A C21A . . 112.1(3) ?
C30A C20A C29A . . 107.6(3) ?
C21A C20A C29A . . 109.9(2) ?
C30A C20A C19A . . 109.6(2) ?
C21A C20A C19A . . 108.1(2) ?
C29A C20A C19A . . 109.6(2) ?
C20A C29A H29A . . 109.5 ?
C20A C29A H29B . . 109.5 ?
H29A C29A H29B . . 109.5 ?
C20A C29A H29C . . 109.5 ?
H29A C29A H29C . . 109.5 ?
H29B C29A H29C . . 109.5 ?
C20A C30A H30A . . 109.5 ?
C20A C30A H30B . . 109.5 ?
H30A C30A H30B . . 109.5 ?
C20A C30A H30C . . 109.5 ?
H30A C30A H30C . . 109.5 ?
H30B C30A H30C . . 109.5 ?
C22A C21A C20A . . 114.5(2) ?
C22A C21A H21A . . 108.6 ?
C20A C21A H21A . . 108.6 ?
C22A C21A H21B . . 108.6 ?
C20A C21A H21B . . 108.6 ?
H21A C21A H21B . . 107.6 ?
C21A C22A C17A . . 112.9(2) ?
C21A C22A H22A . . 109.0 ?
C17A C22A H22A . . 109.0 ?
C21A C22A H22B . . 109.0 ?
C17A C22A H22B . . 109.0 ?
H22A C22A H22B . . 107.8 ?
O19A C28A C17A . . 106.4(2) ?
O19A C28A H28A . . 110.5 ?
C17A C28A H28A . . 110.5 ?
O19A C28A H28B . . 110.5 ?
C17A C28A H28B . . 110.5 ?
H28A C28A H28B . . 108.6 ?
C3A O3A H3A1 . . 109.5 ?
C28A O19A C19A . . 108.55(19) ?
C2B C1B C10B . . 113.4(3) ?
C2B C1B H1B1 . . 108.9 ?
C10B C1B H1B1 . . 108.9 ?
C2B C1B H1B2 . . 108.9 ?
C10B C1B H1B2 . . 108.9 ?
H1B1 C1B H1B2 . . 107.7 ?
C3B C2B C1B . . 110.6(3) ?
C3B C2B H2B1 . . 109.5 ?
C1B C2B H2B1 . . 109.5 ?
C3B C2B H2B2 . . 109.5 ?
C1B C2B H2B2 . . 109.5 ?
H2B1 C2B H2B2 . . 108.1 ?
O3B C3B C2B . . 110.7(3) ?
O3B C3B C4B . . 108.3(3) ?
C2B C3B C4B . . 113.3(3) ?
O3B C3B H3B . . 108.2 ?
C2B C3B H3B . . 108.2 ?
C4B C3B H3B . . 108.2 ?
C23B C4B C3B . . 112.3(3) ?
C23B C4B C24B . . 107.2(3) ?
C3B C4B C24B . . 106.4(3) ?
C23B C4B C5B . . 114.0(3) ?
C3B C4B C5B . . 107.2(2) ?
C24B C4B C5B . . 109.6(2) ?
C4B C23B H23D . . 109.5 ?
C4B C23B H23E . . 109.5 ?
H23D C23B H23E . . 109.5 ?
C4B C23B H23F . . 109.5 ?
H23D C23B H23F . . 109.5 ?
H23E C23B H23F . . 109.5 ?
C4B C24B H24D . . 109.5 ?
C4B C24B H24E . . 109.5 ?
H24D C24B H24E . . 109.5 ?
C4B C24B H24F . . 109.5 ?
H24D C24B H24F . . 109.5 ?
H24E C24B H24F . . 109.5 ?
C6B C5B C10B . . 111.1(2) ?
C6B C5B C4B . . 113.8(2) ?
C10B C5B C4B . . 117.9(2) ?
C6B C5B H5B . . 104.1 ?
C10B C5B H5B . . 104.1 ?
C4B C5B H5B . . 104.1 ?
C5B C6B C7B . . 110.2(2) ?
C5B C6B H6B1 . . 109.6 ?
C7B C6B H6B1 . . 109.6 ?
C5B C6B H6B2 . . 109.6 ?
C7B C6B H6B2 . . 109.6 ?
H6B1 C6B H6B2 . . 108.1 ?
C6B C7B C8B . . 114.4(2) ?
C6B C7B H7B1 . . 108.7 ?
C8B C7B H7B1 . . 108.7 ?
C6B C7B H7B2 . . 108.7 ?
C8B C7B H7B2 . . 108.7 ?
H7B1 C7B H7B2 . . 107.6 ?
C7B C8B C26B . . 107.2(3) ?
C7B C8B C9B . . 108.3(2) ?
C26B C8B C9B . . 113.1(2) ?
C7B C8B C14B . . 110.5(2) ?
C26B C8B C14B . . 108.8(2) ?
C9B C8B C14B . . 108.9(2) ?
C8B C26B H26D . . 109.5 ?
C8B C26B H26E . . 109.5 ?
H26D C26B H26E . . 109.5 ?
C8B C26B H26F . . 109.5 ?
H26D C26B H26F . . 109.5 ?
H26E C26B H26F . . 109.5 ?
C11B C9B C8B . . 110.3(2) ?
C11B C9B C10B . . 114.3(2) ?
C8B C9B C10B . . 116.5(2) ?
C11B C9B H9B . . 104.8 ?
C8B C9B H9B . . 104.8 ?
C10B C9B H9B . . 104.8 ?
C1B C10B C5B . . 107.6(2) ?
C1B C10B C9B . . 108.6(2) ?
C5B C10B C9B . . 107.56(19) ?
C1B C10B C25B . . 107.7(3) ?
C5B C10B C25B . . 112.6(3) ?
C9B C10B C25B . . 112.5(2) ?
C10B C25B H25D . . 109.5 ?
C10B C25B H25E . . 109.5 ?
H25D C25B H25E . . 109.5 ?
C10B C25B H25F . . 109.5 ?
H25D C25B H25F . . 109.5 ?
H25E C25B H25F . . 109.5 ?
C12B C11B C9B . . 111.2(2) ?
C12B C11B H11C . . 109.4 ?
C9B C11B H11C . . 109.4 ?
C12B C11B H11D . . 109.4 ?
C9B C11B H11D . . 109.4 ?
H11C C11B H11D . . 108.0 ?
C11B C12B C13B . . 113.0(3) ?
C11B C12B H12C . . 109.0 ?
C13B C12B H12C . . 109.0 ?
C11B C12B H12D . . 109.0 ?
C13B C12B H12D . . 109.0 ?
H12C C12B H12D . . 107.8 ?
C12B C13B C18B . . 112.5(2) ?
C12B C13B C14B . . 111.8(2) ?
C18B C13B C14B . . 111.98(18) ?
C12B C13B H13B . . 106.7 ?
C18B C13B H13B . . 106.7 ?
C14B C13B H13B . . 106.7 ?
C27B C14B C15B . . 106.8(2) ?
C27B C14B C13B . . 109.6(2) ?
C15B C14B C13B . . 108.0(2) ?
C27B C14B C8B . . 110.4(2) ?
C15B C14B C8B . . 111.6(2) ?
C13B C14B C8B . . 110.35(19) ?
C14B C27B H27D . . 109.5 ?
C14B C27B H27E . . 109.5 ?
H27D C27B H27E . . 109.5 ?
C14B C27B H27F . . 109.5 ?
H27D C27B H27F . . 109.5 ?
H27E C27B H27F . . 109.5 ?
C16B C15B C14B . . 113.2(2) ?
C16B C15B H15C . . 108.9 ?
C14B C15B H15C . . 108.9 ?
C16B C15B H15D . . 108.9 ?
C14B C15B H15D . . 108.9 ?
H15C C15B H15D . . 107.7 ?
C15B C16B C17B . . 113.8(2) ?
C15B C16B H16C . . 108.8 ?
C17B C16B H16C . . 108.8 ?
C15B C16B H16D . . 108.8 ?
C17B C16B H16D . . 108.8 ?
H16C C16B H16D . . 107.7 ?
C28B C17B C16B . . 114.9(3) ?
C28B C17B C18B . . 100.2(2) ?
C16B C17B C18B . . 113.0(2) ?
C28B C17B C22B . . 109.1(3) ?
C16B C17B C22B . . 110.9(2) ?
C18B C17B C22B . . 108.2(3) ?
C19B C18B C17B . . 98.7(2) ?
C19B C18B C13B . . 114.1(2) ?
C17B C18B C13B . . 114.0(2) ?
C19B C18B H18B . . 109.9 ?
C17B C18B H18B . . 109.9 ?
C13B C18B H18B . . 109.9 ?
O19B C19B C18B . . 103.1(3) ?
O19B C19B C20B . . 110.3(3) ?
C18B C19B C20B . . 112.6(3) ?
O19B C19B H19B . . 110.2 ?
C18B C19B H19B . . 110.2 ?
C20B C19B H19B . . 110.2 ?
C30B C20B C29B . . 108.7(4) ?
C30B C20B C19B . . 110.5(3) ?
C29B C20B C19B . . 108.2(3) ?
C30B C20B C21B . . 112.2(4) ?
C29B C20B C21B . . 109.6(3) ?
C19B C20B C21B . . 107.5(3) ?
C20B C29B H29D . . 109.5 ?
C20B C29B H29E . . 109.5 ?
H29D C29B H29E . . 109.5 ?
C20B C29B H29F . . 109.5 ?
H29D C29B H29F . . 109.5 ?
H29E C29B H29F . . 109.5 ?
C20B C30B H30D . . 109.5 ?
C20B C30B H30E . . 109.5 ?
H30D C30B H30E . . 109.5 ?
C20B C30B H30F . . 109.5 ?
H30D C30B H30F . . 109.5 ?
H30E C30B H30F . . 109.5 ?
C22B C21B C20B . . 112.8(3) ?
C22B C21B H21C . . 109.0 ?
C20B C21B H21C . . 109.0 ?
C22B C21B H21D . . 109.0 ?
C20B C21B H21D . . 109.0 ?
H21C C21B H21D . . 107.8 ?
C21B C22B C17B . . 113.4(3) ?
C21B C22B H22C . . 108.9 ?
C17B C22B H22C . . 108.9 ?
C21B C22B H22D . . 108.9 ?
C17B C22B H22D . . 108.9 ?
H22C C22B H22D . . 107.7 ?
O19B C28B C17B . . 107.0(3) ?
O19B C28B H28C . . 110.3 ?
C17B C28B H28C . . 110.3 ?
O19B C28B H28D . . 110.3 ?
C17B C28B H28D . . 110.3 ?
H28C C28B H28D . . 108.6 ?
C3B O3B H3B1 . . 109.5 ?
C28B O19B C19B . . 108.1(2) ?

loop_
_geom_bond_atom_site_label_1
_geom_bond_atom_site_label_2
_geom_bond_site_symmetry_2
_geom_bond_distance
_geom_bond_publ_flag
C1A C2A . 1.535(3) ?
C1A C10A . 1.546(3) ?
C1A H1A1 . 0.9700 ?
C1A H1A2 . 0.9700 ?
C2A C3A . 1.503(4) ?
C2A H2A1 . 0.9700 ?
C2A H2A2 . 0.9700 ?
C3A O3A . 1.438(3) ?
C3A C4A . 1.544(3) ?
C3A H3A . 0.9800 ?
C4A C23A . 1.534(4) ?
C4A C24A . 1.539(4) ?
C4A C5A . 1.560(3) ?
C23A H23A . 0.9600 ?
C23A H23B . 0.9600 ?
C23A H23C . 0.9600 ?
C24A H24A . 0.9600 ?
C24A H24B . 0.9600 ?
C24A H24C . 0.9600 ?
C5A C6A . 1.525(3) ?
C5A C10A . 1.558(3) ?
C5A H5A . 0.9800 ?
C6A C7A . 1.523(3) ?
C6A H6A1 . 0.9700 ?
C6A H6A2 . 0.9700 ?
C7A C8A . 1.537(3) ?
C7A H7A1 . 0.9700 ?
C7A H7A2 . 0.9700 ?
C8A C26A . 1.546(3) ?
C8A C9A . 1.560(3) ?
C8A C14A . 1.597(3) ?
C26A H26A . 0.9600 ?
C26A H26B . 0.9600 ?
C26A H26C . 0.9600 ?
C9A C11A . 1.537(3) ?
C9A C10A . 1.572(3) ?
C9A H9A . 0.9800 ?
C10A C25A . 1.538(3) ?
C25A H25A . 0.9600 ?
C25A H25B . 0.9600 ?
C25A H25C . 0.9600 ?
C11A C12A . 1.517(4) ?
C11A H11A . 0.9700 ?
C11A H11B . 0.9700 ?
C12A C13A . 1.532(3) ?
C12A H12A . 0.9700 ?
C12A H12B . 0.9700 ?
C13A C18A . 1.534(3) ?
C13A C14A . 1.558(3) ?
C13A H13A . 0.9800 ?
C14A C27A . 1.543(3) ?
C14A C15A . 1.545(3) ?
C27A H27A . 0.9600 ?
C27A H27B . 0.9600 ?
C27A H27C . 0.9600 ?
C15A C16A . 1.518(4) ?
C15A H15A . 0.9700 ?
C15A H15B . 0.9700 ?
C16A C17A . 1.523(4) ?
C16A H16A . 0.9700 ?
C16A H16B . 0.9700 ?
C17A C28A . 1.525(4) ?
C17A C22A . 1.537(4) ?
C17A C18A . 1.544(3) ?
C18A C19A . 1.534(3) ?
C18A H18A . 0.9800 ?
C19A O19A . 1.452(3) ?
C19A C20A . 1.542(3) ?
C19A H19A . 0.9800 ?
C20A C30A . 1.531(4) ?
C20A C21A . 1.533(5) ?
C20A C29A . 1.535(4) ?
C29A H29A . 0.9600 ?
C29A H29B . 0.9600 ?
C29A H29C . 0.9600 ?
C30A H30A . 0.9600 ?
C30A H30B . 0.9600 ?
C30A H30C . 0.9600 ?
C21A C22A . 1.524(5) ?
C21A H21A . 0.9700 ?
C21A H21B . 0.9700 ?
C22A H22A . 0.9700 ?
C22A H22B . 0.9700 ?
C28A O19A . 1.442(4) ?
C28A H28A . 0.9700 ?
C28A H28B . 0.9700 ?
O3A H3A1 . 0.8200 ?
C1B C2B . 1.522(4) ?
C1B C10B . 1.532(4) ?
C1B H1B1 . 0.9700 ?
C1B H1B2 . 0.9700 ?
C2B C3B . 1.518(5) ?
C2B H2B1 . 0.9700 ?
C2B H2B2 . 0.9700 ?
C3B O3B . 1.431(4) ?
C3B C4B . 1.535(4) ?
C3B H3B . 0.9800 ?
C4B C23B . 1.523(5) ?
C4B C24B . 1.542(5) ?
C4B C5B . 1.565(4) ?
C23B H23D . 0.9600 ?
C23B H23E . 0.9600 ?
C23B H23F . 0.9600 ?
C24B H24D . 0.9600 ?
C24B H24E . 0.9600 ?
C24B H24F . 0.9600 ?
C5B C6B . 1.521(4) ?
C5B C10B . 1.538(4) ?
C5B H5B . 0.9800 ?
C6B C7B . 1.532(4) ?
C6B H6B1 . 0.9700 ?
C6B H6B2 . 0.9700 ?
C7B C8B . 1.540(4) ?
C7B H7B1 . 0.9700 ?
C7B H7B2 . 0.9700 ?
C8B C26B . 1.543(4) ?
C8B C9B . 1.559(3) ?
C8B C14B . 1.595(3) ?
C26B H26D . 0.9600 ?
C26B H26E . 0.9600 ?
C26B H26F . 0.9600 ?
C9B C11B . 1.529(4) ?
C9B C10B . 1.568(3) ?
C9B H9B . 0.9800 ?
C10B C25B . 1.569(5) ?
C25B H25D . 0.9600 ?
C25B H25E . 0.9600 ?
C25B H25F . 0.9600 ?
C11B C12B . 1.514(4) ?
C11B H11C . 0.9700 ?
C11B H11D . 0.9700 ?
C12B C13B . 1.516(4) ?
C12B H12C . 0.9700 ?
C12B H12D . 0.9700 ?
C13B C18B . 1.542(4) ?
C13B C14B . 1.551(3) ?
C13B H13B . 0.9800 ?
C14B C27B . 1.539(4) ?
C14B C15B . 1.543(3) ?
C27B H27D . 0.9600 ?
C27B H27E . 0.9600 ?
C27B H27F . 0.9600 ?
C15B C16B . 1.527(4) ?
C15B H15C . 0.9700 ?
C15B H15D . 0.9700 ?
C16B C17B . 1.529(4) ?
C16B H16C . 0.9700 ?
C16B H16D . 0.9700 ?
C17B C28B . 1.514(5) ?
C17B C18B . 1.532(4) ?
C17B C22B . 1.533(4) ?
C18B C19B . 1.523(4) ?
C18B H18B . 0.9800 ?
C19B O19B . 1.444(5) ?
C19B C20B . 1.541(5) ?
C19B H19B . 0.9800 ?
C20B C30B . 1.522(7) ?
C20B C29B . 1.535(5) ?
C20B C21B . 1.542(5) ?
C29B H29D . 0.9600 ?
C29B H29E . 0.9600 ?
C29B H29F . 0.9600 ?
C30B H30D . 0.9600 ?
C30B H30E . 0.9600 ?
C30B H30F . 0.9600 ?
C21B C22B . 1.519(5) ?
C21B H21C . 0.9700 ?
C21B H21D . 0.9700 ?
C22B H22C . 0.9700 ?
C22B H22D . 0.9700 ?
C28B O19B . 1.424(5) ?
C28B H28C . 0.9700 ?
C28B H28D . 0.9700 ?
O3B H3B1 . 0.8200 ?

loop_
_geom_hbond_atom_site_label_D
_geom_hbond_atom_site_label_H
_geom_hbond_atom_site_label_A
_geom_hbond_site_symmetry_A
_geom_hbond_distance_DH
_geom_hbond_distance_HA
_geom_hbond_distance_DA
_geom_hbond_angle_DHA
O3A H3A1 O19A 1_655 0.82 2.04 2.853(3) 171.4
O3B H3B1 O3A 1_345 0.82 2.12 2.920(3) 163.5

loop_
_geom_torsion_atom_site_label_1
_geom_torsion_atom_site_label_2
_geom_torsion_atom_site_label_3
_geom_torsion_atom_site_label_4
_geom_torsion_site_symmetry_1
_geom_torsion_site_symmetry_2
_geom_torsion_site_symmetry_3
_geom_torsion_site_symmetry_4
_geom_torsion
_geom_torsion_publ_flag
C10A C1A C2A C3A . . . . -58.3(3) ?
C1A C2A C3A O3A . . . . -174.8(2) ?
C1A C2A C3A C4A . . . . 59.4(3) ?
O3A C3A C4A C23A . . . . -52.3(3) ?
C2A C3A C4A C23A . . . . 70.9(3) ?
O3A C3A C4A C24A . . . . 65.4(3) ?
C2A C3A C4A C24A . . . . -171.4(2) ?
O3A C3A C4A C5A . . . . -178.45(19) ?
C2A C3A C4A C5A . . . . -55.3(3) ?
C23A C4A C5A C6A . . . . 62.6(3) ?
C24A C4A C5A C6A . . . . -58.1(3) ?
C3A C4A C5A C6A . . . . -173.5(2) ?
C23A C4A C5A C10A . . . . -69.9(3) ?
C24A C4A C5A C10A . . . . 169.3(2) ?
C3A C4A C5A C10A . . . . 53.9(2) ?
C10A C5A C6A C7A . . . . -63.0(3) ?
C4A C5A C6A C7A . . . . 161.6(2) ?
C5A C6A C7A C8A . . . . 59.0(3) ?
C6A C7A C8A C26A . . . . 71.5(3) ?
C6A C7A C8A C9A . . . . -49.8(3) ?
C6A C7A C8A C14A . . . . -168.72(19) ?
C7A C8A C9A C11A . . . . -178.7(2) ?
C26A C8A C9A C11A . . . . 62.9(3) ?
C14A C8A C9A C11A . . . . -58.7(2) ?
C7A C8A C9A C10A . . . . 48.2(3) ?
C26A C8A C9A C10A . . . . -70.2(2) ?
C14A C8A C9A C10A . . . . 168.15(18) ?
C2A C1A C10A C25A . . . . -70.7(3) ?
C2A C1A C10A C5A . . . . 53.1(3) ?
C2A C1A C10A C9A . . . . 167.3(2) ?
C6A C5A C10A C25A . . . . -67.7(3) ?
C4A C5A C10A C25A . . . . 66.6(3) ?
C6A C5A C10A C1A . . . . 172.5(2) ?
C4A C5A C10A C1A . . . . -53.2(2) ?
C6A C5A C10A C9A . . . . 57.8(2) ?
C4A C5A C10A C9A . . . . -167.93(18) ?
C11A C9A C10A C25A . . . . -57.1(3) ?
C8A C9A C10A C25A . . . . 74.4(3) ?
C11A C9A C10A C1A . . . . 62.0(3) ?
C8A C9A C10A C1A . . . . -166.42(19) ?
C11A C9A C10A C5A . . . . 176.2(2) ?
C8A C9A C10A C5A . . . . -52.3(2) ?
C8A C9A C11A C12A . . . . 55.8(3) ?
C10A C9A C11A C12A . . . . -169.6(2) ?
C9A C11A C12A C13A . . . . -53.6(3) ?
C11A C12A C13A C18A . . . . -178.5(2) ?
C11A C12A C13A C14A . . . . 55.1(3) ?
C12A C13A C14A C27A . . . . 64.8(3) ?
C18A C13A C14A C27A . . . . -60.9(2) ?
C12A C13A C14A C15A . . . . -178.8(2) ?
C18A C13A C14A C15A . . . . 55.5(2) ?
C12A C13A C14A C8A . . . . -57.9(2) ?
C18A C13A C14A C8A . . . . 176.36(18) ?
C7A C8A C14A C27A . . . . 56.9(3) ?
C26A C8A C14A C27A . . . . 175.0(2) ?
C9A C8A C14A C27A . . . . -62.1(2) ?
C7A C8A C14A C15A . . . . -62.1(2) ?
C26A C8A C14A C15A . . . . 55.9(3) ?
C9A C8A C14A C15A . . . . 178.82(18) ?
C7A C8A C14A C13A . . . . 178.88(18) ?
C26A C8A C14A C13A . . . . -63.1(2) ?
C9A C8A C14A C13A . . . . 59.8(2) ?
C27A C14A C15A C16A . . . . 61.8(3) ?
C13A C14A C15A C16A . . . . -57.0(3) ?
C8A C14A C15A C16A . . . . -176.3(2) ?
C14A C15A C16A C17A . . . . 52.2(3) ?
C15A C16A C17A C28A . . . . 70.5(3) ?
C15A C16A C17A C22A . . . . -165.6(2) ?
C15A C16A C17A C18A . . . . -43.5(3) ?
C12A C13A C18A C19A . . . . 71.8(3) ?
C14A C13A C18A C19A . . . . -162.71(19) ?
C12A C13A C18A C17A . . . . -175.6(2) ?
C14A C13A C18A C17A . . . . -50.1(3) ?
C16A C17A C18A C13A . . . . 43.1(3) ?
C28A C17A C18A C13A . . . . -77.8(2) ?
C22A C17A C18A C13A . . . . 167.4(2) ?
C16A C17A C18A C19A . . . . 164.4(2) ?
C28A C17A C18A C19A . . . . 43.6(2) ?
C22A C17A C18A C19A . . . . -71.2(2) ?
C13A C18A C19A O19A . . . . 78.2(2) ?
C17A C18A C19A O19A . . . . -43.5(2) ?
C13A C18A C19A C20A . . . . -163.6(2) ?
C17A C18A C19A C20A . . . . 74.6(2) ?
O19A C19A C20A C30A . . . . 176.4(3) ?
C18A C19A C20A C30A . . . . 62.0(3) ?
O19A C19A C20A C21A . . . . 54.0(3) ?
C18A C19A C20A C21A . . . . -60.4(3) ?
O19A C19A C20A C29A . . . . -65.8(3) ?
C18A C19A C20A C29A . . . . 179.8(2) ?
C30A C20A C21A C22A . . . . -79.1(3) ?
C29A C20A C21A C22A . . . . 161.3(3) ?
C19A C20A C21A C22A . . . . 41.8(3) ?
C20A C21A C22A C17A . . . . -44.1(4) ?
C16A C17A C22A C21A . . . . -174.1(2) ?
C28A C17A C22A C21A . . . . -48.6(3) ?
C18A C17A C22A C21A . . . . 60.3(3) ?
C16A C17A C28A O19A . . . . -151.2(2) ?
C22A C17A C28A O19A . . . . 83.8(3) ?
C18A C17A C28A O19A . . . . -29.4(3) ?
C17A C28A O19A C19A . . . . 2.1(3) ?
C18A C19A O19A C28A . . . . 26.6(3) ?
C20A C19A O19A C28A . . . . -93.1(2) ?
C10B C1B C2B C3B . . . . -58.4(5) ?
C1B C2B C3B O3B . . . . -179.8(3) ?
C1B C2B C3B C4B . . . . 58.4(4) ?
O3B C3B C4B C23B . . . . -49.9(4) ?
C2B C3B C4B C23B . . . . 73.2(4) ?
O3B C3B C4B C24B . . . . 67.1(3) ?
C2B C3B C4B C24B . . . . -169.8(3) ?
O3B C3B C4B C5B . . . . -175.8(3) ?
C2B C3B C4B C5B . . . . -52.7(3) ?
C23B C4B C5B C6B . . . . 59.1(3) ?
C3B C4B C5B C6B . . . . -176.0(3) ?
C24B C4B C5B C6B . . . . -61.0(4) ?
C23B C4B C5B C10B . . . . -73.6(3) ?
C3B C4B C5B C10B . . . . 51.3(3) ?
C24B C4B C5B C10B . . . . 166.3(3) ?
C10B C5B C6B C7B . . . . -61.3(3) ?
C4B C5B C6B C7B . . . . 162.8(3) ?
C5B C6B C7B C8B . . . . 57.5(4) ?
C6B C7B C8B C26B . . . . 72.7(3) ?
C6B C7B C8B C9B . . . . -49.6(3) ?
C6B C7B C8B C14B . . . . -168.8(3) ?
C7B C8B C9B C11B . . . . -178.6(2) ?
C26B C8B C9B C11B . . . . 62.7(3) ?
C14B C8B C9B C11B . . . . -58.4(3) ?
C7B C8B C9B C10B . . . . 49.0(3) ?
C26B C8B C9B C10B . . . . -69.7(3) ?
C14B C8B C9B C10B . . . . 169.2(2) ?
C2B C1B C10B C5B . . . . 52.9(4) ?
C2B C1B C10B C9B . . . . 169.0(3) ?
C2B C1B C10B C25B . . . . -68.8(4) ?
C6B C5B C10B C1B . . . . 174.8(3) ?
C4B C5B C10B C1B . . . . -51.3(3) ?
C6B C5B C10B C9B . . . . 58.0(3) ?
C4B C5B C10B C9B . . . . -168.1(2) ?
C6B C5B C10B C25B . . . . -66.6(3) ?
C4B C5B C10B C25B . . . . 67.3(3) ?
C11B C9B C10B C1B . . . . 59.6(3) ?
C8B C9B C10B C1B . . . . -169.8(3) ?
C11B C9B C10B C5B . . . . 175.8(3) ?
C8B C9B C10B C5B . . . . -53.7(3) ?
C11B C9B C10B C25B . . . . -59.6(4) ?
C8B C9B C10B C25B . . . . 71.0(3) ?
C8B C9B C11B C12B . . . . 58.7(3) ?
C10B C9B C11B C12B . . . . -167.8(3) ?
C9B C11B C12B C13B . . . . -56.3(4) ?
C11B C12B C13B C18B . . . . -179.0(2) ?
C11B C12B C13B C14B . . . . 54.0(3) ?
C12B C13B C14B C27B . . . . 68.1(3) ?
C18B C13B C14B C27B . . . . -59.1(3) ?
C12B C13B C14B C15B . . . . -175.9(2) ?
C18B C13B C14B C15B . . . . 56.9(3) ?
C12B C13B C14B C8B . . . . -53.6(3) ?
C18B C13B C14B C8B . . . . 179.1(2) ?
C7B C8B C14B C27B . . . . 53.5(3) ?
C26B C8B C14B C27B . . . . 170.9(3) ?
C9B C8B C14B C27B . . . . -65.4(3) ?
C7B C8B C14B C15B . . . . -65.2(3) ?
C26B C8B C14B C15B . . . . 52.2(3) ?
C9B C8B C14B C15B . . . . 175.9(2) ?
C7B C8B C14B C13B . . . . 174.7(2) ?
C26B C8B C14B C13B . . . . -67.8(3) ?
C9B C8B C14B C13B . . . . 55.9(3) ?
C27B C14B C15B C16B . . . . 60.5(3) ?
C13B C14B C15B C16B . . . . -57.2(3) ?
C8B C14B C15B C16B . . . . -178.7(3) ?
C14B C15B C16B C17B . . . . 52.6(4) ?
C15B C16B C17B C28B . . . . 68.9(4) ?
C15B C16B C17B C18B . . . . -45.2(4) ?
C15B C16B C17B C22B . . . . -166.8(3) ?
C28B C17B C18B C19B . . . . 44.3(3) ?
C16B C17B C18B C19B . . . . 167.1(3) ?
C22B C17B C18B C19B . . . . -69.8(3) ?
C28B C17B C18B C13B . . . . -77.1(3) ?
C16B C17B C18B C13B . . . . 45.7(3) ?
C22B C17B C18B C13B . . . . 168.8(2) ?
C12B C13B C18B C19B . . . . 67.9(3) ?
C14B C13B C18B C19B . . . . -165.3(2) ?
C12B C13B C18B C17B . . . . -179.8(2) ?
C14B C13B C18B C17B . . . . -52.9(3) ?
C17B C18B C19B O19B . . . . -44.7(3) ?
C13B C18B C19B O19B . . . . 76.6(3) ?
C17B C18B C19B C20B . . . . 74.2(3) ?
C13B C18B C19B C20B . . . . -164.5(3) ?
O19B C19B C20B C30B . . . . 175.2(3) ?
C18B C19B C20B C30B . . . . 60.6(4) ?
O19B C19B C20B C29B . . . . -65.9(4) ?
C18B C19B C20B C29B . . . . 179.5(4) ?
O19B C19B C20B C21B . . . . 52.4(3) ?
C18B C19B C20B C21B . . . . -62.2(4) ?
C30B C20B C21B C22B . . . . -77.8(4) ?
C29B C20B C21B C22B . . . . 161.3(4) ?
C19B C20B C21B C22B . . . . 43.9(4) ?
C20B C21B C22B C17B . . . . -46.1(5) ?
C28B C17B C22B C21B . . . . -47.1(4) ?
C16B C17B C22B C21B . . . . -174.6(3) ?
C18B C17B C22B C21B . . . . 61.0(4) ?
C16B C17B C28B O19B . . . . -151.1(3) ?
C18B C17B C28B O19B . . . . -29.7(3) ?
C22B C17B C28B O19B . . . . 83.7(3) ?
C17B C28B O19B C19B . . . . 1.7(4) ?
C18B C19B O19B C28B . . . . 27.5(3) ?
C20B C19B O19B C28B . . . . -93.0(3) ?
